data_1566053
loop_
_publ_author_name
'Geng, Shuo'
'Ren, Ning'
'Zhang, Ying-Ying'
'Tang, Kun'
'Zhang, Jian-Jun'

_publ_section_title
;
 Studies on preparation, crystal structure, thermal properties and
 fluorescence properties of rare earth complexes composed of
 2-chloro-4-fluorobenzoic acid and 2,2':6&#x2032;,2&#x2033;-terpyridine
;
_journal_name_full 'Journal of Solid State Chemistry'
_journal_page_first 122633
_journal_paper_doi 10.1016/j.jssc.2021.122633
_journal_volume 305
_journal_year 2022
_chemical_formula_sum 'C36 H22 Cl3 F3 Ho N3 O7'
_chemical_formula_weight 936.85
_space_group_IT_number 14
_space_group_name_Hall '-P 2ybc'
_space_group_name_H-M_alt 'P 1 21/c 1'
_symmetry_cell_setting monoclinic
_symmetry_space_group_name_H-M 'P 1 21/c 1'
_atom_sites_solution_hydrogens geom
_atom_sites_solution_primary direct
_atom_sites_solution_secondary difmap
_audit_creation_method SHELXL-97
_cell_angle_alpha 90.00
_cell_angle_beta 110.096(4)
_cell_angle_gamma 90.00
_cell_formula_units_Z 4
_cell_length_a 15.3568(14)
_cell_length_b 21.6318(19)
_cell_length_c 10.8179(9)
_cell_measurement_reflns_used 5425
_cell_measurement_temperature 298(2)
_cell_measurement_theta_max 26.951
_cell_measurement_theta_min 2.215
_cell_volume 3374.9(5)
_computing_cell_refinement 'Bruker SMART'
_computing_data_collection 'Bruker SMART'
_computing_data_reduction 'Bruker SAINT'
_computing_molecular_graphics 'Bruker SHELXTL'
_computing_publication_material 'Bruker SHELXTL'
_computing_structure_refinement 'SHELXL-97 (Sheldrick, 1997)'
_computing_structure_solution 'SHELXS-97 (Sheldrick, 1990)'
_diffrn_ambient_temperature 298(2)
_diffrn_measured_fraction_theta_full 0.996
_diffrn_measured_fraction_theta_max 0.996
_diffrn_measurement_device_type 'CCD area detector'
_diffrn_measurement_method 'phi and omega scans'
_diffrn_radiation_monochromator graphite
_diffrn_radiation_source 'fine-focus sealed tube'
_diffrn_radiation_type MoK\a
_diffrn_radiation_wavelength 0.71073
_diffrn_reflns_av_R_equivalents 0.0606
_diffrn_reflns_av_sigmaI/netI 0.0706
_diffrn_reflns_limit_h_max 18
_diffrn_reflns_limit_h_min -18
_diffrn_reflns_limit_k_max 21
_diffrn_reflns_limit_k_min -25
_diffrn_reflns_limit_l_max 12
_diffrn_reflns_limit_l_min -12
_diffrn_reflns_number 16874
_diffrn_reflns_theta_full 25.02
_diffrn_reflns_theta_max 25.02
_diffrn_reflns_theta_min 2.21
_exptl_absorpt_coefficient_mu 2.655
_exptl_absorpt_correction_T_max 0.6465
_exptl_absorpt_correction_T_min 0.4164
_exptl_absorpt_correction_type multi-scan
_exptl_absorpt_process_details sadabs
_exptl_crystal_colour pink
_exptl_crystal_density_diffrn 1.844
_exptl_crystal_density_method 'not measured'
_exptl_crystal_description snowflake
_exptl_crystal_F_000 1840
_exptl_crystal_size_max 0.40
_exptl_crystal_size_mid 0.21
_exptl_crystal_size_min 0.18
_refine_diff_density_max 2.190
_refine_diff_density_min -1.503
_refine_diff_density_rms 0.139
_refine_ls_extinction_method none
_refine_ls_goodness_of_fit_ref 1.043
_refine_ls_hydrogen_treatment mixed
_refine_ls_matrix_type full
_refine_ls_number_parameters 478
_refine_ls_number_reflns 5943
_refine_ls_number_restraints 210
_refine_ls_restrained_S_all 1.075
_refine_ls_R_factor_all 0.0877
_refine_ls_R_factor_gt 0.0517
_refine_ls_shift/su_max 0.002
_refine_ls_shift/su_mean 0.000
_refine_ls_structure_factor_coef Fsqd
_refine_ls_weighting_details 'calc w=1/[\s^2^(Fo^2^)+(0.0372P)^2^+22.8633P] where P=(Fo^2^+2Fc^2^)/3'
_refine_ls_weighting_scheme calc
_refine_ls_wR_factor_gt 0.1187
_refine_ls_wR_factor_ref 0.1337
_reflns_number_gt 3797
_reflns_number_total 5943
_reflns_threshold_expression >2sigma(I)
_cod_data_source_file JSSC-2022-305-122633.cif
_cod_data_source_block 201129e
_cod_depositor_comments
;
The following automatic conversions were performed:

data item '_symmetry_cell_setting' value 'Monoclinic' was changed to
'monoclinic' in accordance with the built-in table derived from the
CIF Core dictionary named 'cif_core.dic' version 2.4.5 last updated
on 2014-11-21.

Automatic conversion script
Id: cif_fix_values 8738 2021-04-28 16:35:53Z antanas 
;
_cod_original_sg_symbol_H-M P2(1)/c
_cod_database_code 1566053

loop_
_symmetry_equiv_pos_as_xyz
'x, y, z'
'-x, y+1/2, -z+1/2'
'-x, -y, -z'
'x, -y-1/2, z-1/2'

loop_
_atom_site_label
_atom_site_type_symbol
_atom_site_fract_x
_atom_site_fract_y
_atom_site_fract_z
_atom_site_U_iso_or_equiv
_atom_site_adp_type
_atom_site_occupancy
_atom_site_symmetry_multiplicity
_atom_site_calc_flag
_atom_site_refinement_flags
_atom_site_disorder_assembly
_atom_site_disorder_group
Ho1 Ho 0.21002(2) 1.000600(19) 0.32706(3) 0.02711(13) Uani 1 1 d . . .
Cl1 Cl 0.1326(3) 1.22328(14) 0.4439(3) 0.0825(11) Uani 1 1 d . . .
Cl2 Cl 0.4191(4) 1.1238(2) -0.0262(5) 0.1233(17) Uani 1 1 d . . .
Cl3 Cl 0.4154(4) 0.8644(2) 0.6171(5) 0.1374(19) Uani 1 1 d U . .
F1 F -0.1258(4) 1.3099(3) 0.0731(7) 0.076(2) Uani 1 1 d U . .
F2 F 0.3672(8) 1.3276(4) 0.1416(10) 0.145(4) Uani 1 1 d U . .
F3 F 0.3972(8) 0.6380(5) 0.5963(13) 0.162(4) Uani 1 1 d U . .
N1 N 0.3378(4) 1.0248(3) 0.5377(7) 0.0307(16) Uani 1 1 d . . .
N2 N 0.1791(4) 0.9696(3) 0.5284(6) 0.0247(15) Uani 1 1 d . . .
N3 N 0.0573(4) 0.9525(3) 0.2889(7) 0.0289(16) Uani 1 1 d . . .
O1 O 0.1066(4) 1.0686(3) 0.1707(6) 0.0382(15) Uani 1 1 d . . .
O2 O 0.1441(4) 1.0932(3) 0.3767(6) 0.0353(14) Uani 1 1 d . . .
O3 O 0.3087(4) 1.0548(3) 0.2606(6) 0.0418(16) Uani 1 1 d . . .
O4 O 0.2980(4) 1.0407(3) 0.0541(7) 0.0460(17) Uani 1 1 d . . .
O5 O 0.2806(4) 0.9078(3) 0.3754(6) 0.0396(15) Uani 1 1 d . . .
O6 O 0.2418(7) 0.8485(3) 0.2021(8) 0.086(3) Uani 1 1 d . . .
O7 O 0.1852(4) 0.9572(3) 0.1162(6) 0.0364(14) Uani 1 1 d . . .
H7B H 0.2029 0.9197 0.1259 0.044 Uiso 1 1 d R . .
H7C H 0.2188 0.9764 0.0805 0.044 Uiso 1 1 d R . .
C1 C 0.1028(6) 1.1054(4) 0.2567(9) 0.031(2) Uani 1 1 d . . .
C2 C 0.0452(6) 1.1617(4) 0.2151(9) 0.0308(19) Uani 1 1 d . . .
C3 C 0.0522(6) 1.2148(4) 0.2902(10) 0.040(2) Uani 1 1 d . . .
C4 C -0.0062(7) 1.2641(4) 0.2412(11) 0.048(3) Uani 1 1 d . . .
H4 H -0.0017 1.2996 0.2917 0.058 Uiso 1 1 calc R . .
C5 C -0.0701(7) 1.2604(4) 0.1189(12) 0.048(3) Uani 1 1 d . . .
C6 C -0.0787(7) 1.2101(4) 0.0438(10) 0.049(3) Uani 1 1 d . . .
H6 H -0.1233 1.2086 -0.0400 0.059 Uiso 1 1 calc R . .
C7 C -0.0210(7) 1.1611(4) 0.0920(10) 0.046(2) Uani 1 1 d . . .
H7 H -0.0268 1.1262 0.0395 0.055 Uiso 1 1 calc R . .
C8 C 0.3121(6) 1.0735(4) 0.1503(10) 0.035(2) Uani 1 1 d . . .
C9 C 0.3331(6) 1.1400(5) 0.1485(9) 0.042(2) Uani 1 1 d . . .
C10 C 0.3764(9) 1.1663(6) 0.0705(11) 0.071(4) Uani 1 1 d . . .
C11 C 0.3935(11) 1.2290(7) 0.0699(15) 0.093(5) Uani 1 1 d U . .
H11 H 0.4271 1.2462 0.0215 0.112 Uiso 1 1 calc R . .
C12 C 0.3579(11) 1.2634(6) 0.1445(15) 0.088(4) Uani 1 1 d U . .
C13 C 0.3142(10) 1.2427(6) 0.2243(15) 0.087(4) Uani 1 1 d . . .
H13 H 0.2935 1.2697 0.2751 0.104 Uiso 1 1 calc R . .
C14 C 0.3014(7) 1.1801(5) 0.2282(12) 0.059(3) Uani 1 1 d . . .
H14 H 0.2719 1.1639 0.2830 0.071 Uiso 1 1 calc R . .
C15 C 0.2773(8) 0.8568(5) 0.3202(12) 0.052(2) Uani 1 1 d U . .
C16 C 0.3164(7) 0.8005(4) 0.4001(11) 0.061(3) Uani 1 1 d DU . .
C17 C 0.3737(9) 0.8000(5) 0.5299(12) 0.082(3) Uani 1 1 d DU . .
C18 C 0.4059(10) 0.7463(6) 0.6037(15) 0.099(4) Uani 1 1 d DU . .
H18 H 0.4460 0.7456 0.6905 0.119 Uiso 1 1 calc R . .
C19 C 0.3698(10) 0.6949(6) 0.5297(15) 0.092(3) Uani 1 1 d DU . .
C20 C 0.3187(10) 0.6877(6) 0.3995(15) 0.104(4) Uani 1 1 d DU . .
H20 H 0.3049 0.6494 0.3585 0.124 Uiso 1 1 calc R . .
C21 C 0.2899(9) 0.7425(5) 0.3353(14) 0.094(3) Uani 1 1 d DU . .
H21 H 0.2520 0.7419 0.2473 0.112 Uiso 1 1 calc R . .
C22 C 0.4184(6) 1.0482(4) 0.5398(10) 0.041(2) Uani 1 1 d . . .
H22 H 0.4223 1.0641 0.4620 0.049 Uiso 1 1 calc R . .
C23 C 0.4959(6) 1.0500(5) 0.6505(10) 0.048(3) Uani 1 1 d . . .
H23 H 0.5508 1.0669 0.6475 0.058 Uiso 1 1 calc R . .
C24 C 0.4915(7) 1.0273(5) 0.7618(11) 0.053(3) Uani 1 1 d . . .
H24 H 0.5439 1.0267 0.8374 0.064 Uiso 1 1 calc R . .
C25 C 0.4086(7) 1.0048(5) 0.7645(10) 0.054(3) Uani 1 1 d . . .
H25 H 0.4042 0.9898 0.8428 0.065 Uiso 1 1 calc R . .
C26 C 0.3319(6) 1.0043(4) 0.6509(9) 0.0343(19) Uani 1 1 d . . .
C27 C 0.2434(6) 0.9785(4) 0.6463(8) 0.032(2) Uani 1 1 d . . .
C28 C 0.2266(7) 0.9642(5) 0.7605(9) 0.043(2) Uani 1 1 d . . .
H28 H 0.2707 0.9727 0.8424 0.051 Uiso 1 1 calc R . .
C29 C 0.1444(7) 0.9375(5) 0.7513(10) 0.050(3) Uani 1 1 d . . .
H29 H 0.1321 0.9267 0.8268 0.060 Uiso 1 1 calc R . .
C30 C 0.0806(7) 0.9269(4) 0.6301(10) 0.043(2) Uani 1 1 d . . .
H30 H 0.0246 0.9081 0.6225 0.052 Uiso 1 1 calc R . .
C31 C 0.0985(6) 0.9439(4) 0.5194(8) 0.0309(19) Uani 1 1 d . . .
C32 C 0.0293(5) 0.9354(4) 0.3866(9) 0.0300(19) Uani 1 1 d . . .
C33 C -0.0557(6) 0.9104(4) 0.3668(10) 0.041(2) Uani 1 1 d . . .
H33 H -0.0734 0.8985 0.4374 0.049 Uiso 1 1 calc R . .
C34 C -0.1155(6) 0.9033(5) 0.2377(11) 0.049(3) Uani 1 1 d . . .
H34 H -0.1744 0.8868 0.2206 0.058 Uiso 1 1 calc R . .
C35 C -0.0877(6) 0.9203(5) 0.1382(10) 0.045(2) Uani 1 1 d . . .
H35 H -0.1265 0.9149 0.0515 0.054 Uiso 1 1 calc R . .
C36 C -0.0025(6) 0.9457(4) 0.1655(9) 0.036(2) Uani 1 1 d . . .
H36 H 0.0153 0.9589 0.0959 0.043 Uiso 1 1 calc R . .

loop_
_atom_site_aniso_label
_atom_site_aniso_U_11
_atom_site_aniso_U_22
_atom_site_aniso_U_33
_atom_site_aniso_U_23
_atom_site_aniso_U_13
_atom_site_aniso_U_12
Ho1 0.0288(2) 0.0256(2) 0.0281(2) 0.0009(2) 0.01128(15) 0.0011(2)
Cl1 0.104(3) 0.0548(18) 0.062(2) -0.0228(16) -0.0060(18) 0.0092(18)
Cl2 0.175(4) 0.124(4) 0.118(4) -0.015(3) 0.111(4) -0.053(3)
Cl3 0.169(4) 0.112(3) 0.085(3) 0.002(3) -0.016(3) 0.045(3)
F1 0.068(4) 0.041(3) 0.117(5) 0.015(3) 0.030(4) 0.023(3)
F2 0.209(8) 0.071(5) 0.132(7) 0.010(5) 0.026(6) -0.043(5)
F3 0.165(7) 0.117(6) 0.207(8) 0.074(6) 0.069(6) 0.047(5)
N1 0.022(4) 0.031(4) 0.036(4) -0.003(3) 0.006(3) 0.003(3)
N2 0.026(3) 0.026(4) 0.024(4) 0.003(3) 0.009(3) 0.003(3)
N3 0.028(4) 0.029(4) 0.031(4) 0.001(3) 0.013(3) 0.001(3)
O1 0.053(4) 0.028(3) 0.033(4) -0.003(3) 0.015(3) 0.013(3)
O2 0.039(3) 0.034(3) 0.032(4) 0.004(3) 0.010(3) 0.008(3)
O3 0.038(4) 0.048(4) 0.042(4) 0.010(3) 0.018(3) -0.008(3)
O4 0.050(4) 0.050(4) 0.043(4) -0.001(3) 0.023(3) -0.006(3)
O5 0.037(3) 0.027(3) 0.052(4) -0.002(3) 0.013(3) 0.003(3)
O6 0.148(9) 0.039(5) 0.049(5) -0.008(4) 0.006(5) 0.019(5)
O7 0.041(3) 0.037(4) 0.034(4) -0.004(3) 0.017(3) 0.001(3)
C1 0.032(5) 0.020(4) 0.044(6) 0.004(4) 0.014(4) 0.000(4)
C2 0.034(5) 0.023(4) 0.039(5) -0.001(4) 0.018(4) 0.001(4)
C3 0.045(6) 0.029(5) 0.049(6) -0.002(4) 0.020(5) 0.000(4)
C4 0.058(6) 0.011(5) 0.079(8) -0.003(5) 0.028(6) 0.004(5)
C5 0.043(6) 0.027(5) 0.078(8) 0.016(5) 0.023(6) 0.009(4)
C6 0.056(6) 0.034(6) 0.049(6) 0.010(5) 0.006(5) 0.005(5)
C7 0.052(6) 0.037(6) 0.046(6) -0.001(5) 0.012(5) 0.003(5)
C8 0.025(4) 0.037(5) 0.044(6) 0.008(5) 0.012(4) -0.004(4)
C9 0.036(5) 0.049(6) 0.037(6) 0.007(5) 0.007(4) -0.014(5)
C10 0.095(9) 0.070(8) 0.037(6) 0.004(6) 0.008(6) -0.036(7)
C11 0.121(9) 0.078(8) 0.078(8) 0.012(6) 0.032(7) -0.033(7)
C12 0.113(8) 0.058(7) 0.080(8) 0.018(6) 0.018(7) -0.026(6)
C13 0.096(10) 0.058(8) 0.082(10) -0.015(7) 0.001(8) -0.009(7)
C14 0.055(7) 0.030(6) 0.071(8) 0.012(5) -0.007(6) -0.010(5)
C15 0.063(6) 0.031(5) 0.073(7) 0.015(5) 0.037(5) 0.008(4)
C16 0.066(6) 0.035(5) 0.096(7) 0.022(5) 0.047(5) 0.019(5)
C17 0.090(7) 0.065(6) 0.106(7) 0.027(6) 0.054(6) 0.024(6)
C18 0.106(7) 0.081(7) 0.123(8) 0.039(7) 0.054(7) 0.041(6)
C19 0.097(7) 0.061(6) 0.134(8) 0.045(7) 0.061(6) 0.032(6)
C20 0.109(7) 0.062(6) 0.144(8) 0.021(7) 0.049(7) 0.012(6)
C21 0.099(7) 0.058(6) 0.141(8) 0.047(6) 0.064(6) 0.040(6)
C22 0.032(5) 0.043(6) 0.049(6) -0.011(5) 0.016(4) -0.002(4)
C23 0.035(5) 0.054(7) 0.051(7) -0.012(5) 0.009(5) -0.004(5)
C24 0.033(5) 0.061(7) 0.057(7) -0.017(6) 0.004(5) -0.004(5)
C25 0.047(6) 0.068(7) 0.039(6) -0.005(6) 0.003(4) -0.007(6)
C26 0.036(4) 0.026(5) 0.040(5) -0.004(4) 0.013(4) 0.005(4)
C27 0.043(5) 0.023(4) 0.027(5) 0.000(4) 0.011(4) 0.004(4)
C28 0.047(6) 0.052(6) 0.030(5) 0.000(5) 0.015(4) 0.003(5)
C29 0.062(7) 0.066(7) 0.032(6) 0.014(5) 0.027(5) 0.002(6)
C30 0.044(6) 0.048(6) 0.043(6) 0.008(5) 0.023(5) -0.003(5)
C31 0.031(5) 0.031(5) 0.032(5) 0.005(4) 0.014(4) 0.005(4)
C32 0.027(4) 0.029(5) 0.037(5) 0.005(4) 0.015(4) 0.001(4)
C33 0.033(5) 0.048(6) 0.046(6) 0.003(5) 0.018(5) 0.003(4)
C34 0.029(5) 0.049(6) 0.067(8) -0.004(5) 0.015(5) -0.002(4)
C35 0.031(5) 0.054(6) 0.041(6) -0.004(5) 0.001(4) 0.001(4)
C36 0.029(5) 0.041(5) 0.032(5) 0.002(4) 0.004(4) 0.000(4)

loop_
_atom_type_symbol
_atom_type_description
_atom_type_scat_dispersion_real
_atom_type_scat_dispersion_imag
_atom_type_scat_source
C C 0.0033 0.0016 'International Tables Vol C Tables 4.2.6.8 and 6.1.1.4'
H H 0.0000 0.0000 'International Tables Vol C Tables 4.2.6.8 and 6.1.1.4'
N N 0.0061 0.0033 'International Tables Vol C Tables 4.2.6.8 and 6.1.1.4'
O O 0.0106 0.0060 'International Tables Vol C Tables 4.2.6.8 and 6.1.1.4'
F F 0.0171 0.0103 'International Tables Vol C Tables 4.2.6.8 and 6.1.1.4'
Cl Cl 0.1484 0.1585 'International Tables Vol C Tables 4.2.6.8 and 6.1.1.4'
Ho Ho -0.2175 4.6783 'International Tables Vol C Tables 4.2.6.8 and 6.1.1.4'

loop_
_geom_angle_atom_site_label_1
_geom_angle_atom_site_label_2
_geom_angle_atom_site_label_3
_geom_angle
_geom_angle_site_symmetry_1
_geom_angle_site_symmetry_3
O3 Ho1 O5 102.6(2) . .
O3 Ho1 O7 78.4(2) . .
O5 Ho1 O7 77.1(2) . .
O3 Ho1 O2 91.1(2) . .
O5 Ho1 O2 154.4(2) . .
O7 Ho1 O2 127.4(2) . .
O3 Ho1 O1 78.9(2) . .
O5 Ho1 O1 149.5(2) . .
O7 Ho1 O1 73.4(2) . .
O2 Ho1 O1 54.0(2) . .
O3 Ho1 N3 152.0(2) . .
O5 Ho1 N3 91.0(2) . .
O7 Ho1 N3 81.0(2) . .
O2 Ho1 N3 86.5(2) . .
O1 Ho1 N3 77.2(2) . .
O3 Ho1 N2 141.8(2) . .
O5 Ho1 N2 77.1(2) . .
O7 Ho1 N2 136.3(2) . .
O2 Ho1 N2 78.8(2) . .
O1 Ho1 N2 120.6(2) . .
N3 Ho1 N2 64.8(2) . .
O3 Ho1 N1 77.0(2) . .
O5 Ho1 N1 79.1(2) . .
O7 Ho1 N1 140.9(2) . .
O2 Ho1 N1 83.1(2) . .
O1 Ho1 N1 129.8(2) . .
N3 Ho1 N1 130.1(2) . .
N2 Ho1 N1 65.3(2) . .
C22 N1 C26 117.8(8) . .
C22 N1 Ho1 122.0(6) . .
C26 N1 Ho1 119.2(5) . .
C31 N2 C27 119.7(7) . .
C31 N2 Ho1 120.3(5) . .
C27 N2 Ho1 120.0(5) . .
C32 N3 C36 117.7(7) . .
C32 N3 Ho1 122.3(5) . .
C36 N3 Ho1 119.9(6) . .
C1 O1 Ho1 93.1(5) . .
C1 O2 Ho1 92.6(5) . .
C8 O3 Ho1 136.1(6) . .
C15 O5 Ho1 137.6(7) . .
Ho1 O7 H7B 108.7 . .
Ho1 O7 H7C 108.7 . .
H7B O7 H7C 107.7 . .
O1 C1 O2 120.1(8) . .
O1 C1 C2 118.5(8) . .
O2 C1 C2 121.4(8) . .
C7 C2 C3 117.3(8) . .
C7 C2 C1 116.9(8) . .
C3 C2 C1 125.7(8) . .
C4 C3 C2 120.4(9) . .
C4 C3 Cl1 116.6(8) . .
C2 C3 Cl1 122.9(7) . .
C5 C4 C3 119.1(9) . .
C5 C4 H4 120.4 . .
C3 C4 H4 120.4 . .
C6 C5 C4 122.1(9) . .
C6 C5 F1 120.2(10) . .
C4 C5 F1 117.7(9) . .
C5 C6 C7 118.9(10) . .
C5 C6 H6 120.5 . .
C7 C6 H6 120.5 . .
C6 C7 C2 122.1(9) . .
C6 C7 H7 119.0 . .
C2 C7 H7 119.0 . .
O4 C8 O3 124.2(9) . .
O4 C8 C9 122.2(9) . .
O3 C8 C9 113.6(9) . .
C10 C9 C14 117.5(10) . .
C10 C9 C8 124.7(10) . .
C14 C9 C8 117.7(9) . .
C9 C10 C11 123.0(13) . .
C9 C10 Cl2 122.1(10) . .
C11 C10 Cl2 114.8(11) . .
C12 C11 C10 115.1(14) . .
C12 C11 H11 122.4 . .
C10 C11 H11 122.4 . .
C13 C12 C11 126.8(14) . .
C13 C12 F2 115.1(16) . .
C11 C12 F2 118.1(15) . .
C12 C13 C14 117.3(15) . .
C12 C13 H13 121.3 . .
C14 C13 H13 121.3 . .
C13 C14 C9 120.1(13) . .
C13 C14 H14 119.9 . .
C9 C14 H14 119.9 . .
O6 C15 O5 124.2(10) . .
O6 C15 C16 115.6(10) . .
O5 C15 C16 120.1(11) . .
C17 C16 C21 118.0(11) . .
C17 C16 C15 125.7(10) . .
C21 C16 C15 116.3(10) . .
C16 C17 C18 124.3(13) . .
C16 C17 Cl3 123.6(9) . .
C18 C17 Cl3 112.1(10) . .
C19 C18 C17 110.3(13) . .
C19 C18 H18 124.8 . .
C17 C18 H18 124.8 . .
C20 C19 C18 131.9(13) . .
C20 C19 F3 113.0(12) . .
C18 C19 F3 114.7(12) . .
C19 C20 C21 113.3(14) . .
C19 C20 H20 123.3 . .
C21 C20 H20 123.3 . .
C20 C21 C16 121.6(13) . .
C20 C21 H21 119.2 . .
C16 C21 H21 119.2 . .
N1 C22 C23 123.4(10) . .
N1 C22 H22 118.3 . .
C23 C22 H22 118.3 . .
C24 C23 C22 119.0(10) . .
C24 C23 H23 120.5 . .
C22 C23 H23 120.5 . .
C23 C24 C25 119.3(10) . .
C23 C24 H24 120.4 . .
C25 C24 H24 120.4 . .
C24 C25 C26 119.9(10) . .
C24 C25 H25 120.0 . .
C26 C25 H25 120.0 . .
N1 C26 C25 120.5(8) . .
N1 C26 C27 117.0(8) . .
C25 C26 C27 122.4(9) . .
N2 C27 C28 121.3(8) . .
N2 C27 C26 117.7(8) . .
C28 C27 C26 121.0(8) . .
C29 C28 C27 118.9(9) . .
C29 C28 H28 120.5 . .
C27 C28 H28 120.5 . .
C30 C29 C28 119.0(9) . .
C30 C29 H29 120.5 . .
C28 C29 H29 120.5 . .
C29 C30 C31 120.3(9) . .
C29 C30 H30 119.9 . .
C31 C30 H30 119.9 . .
N2 C31 C30 120.7(8) . .
N2 C31 C32 117.6(7) . .
C30 C31 C32 121.7(8) . .
N3 C32 C33 122.9(8) . .
N3 C32 C31 114.9(7) . .
C33 C32 C31 122.2(8) . .
C32 C33 C34 117.9(9) . .
C32 C33 H33 121.0 . .
C34 C33 H33 121.0 . .
C35 C34 C33 119.6(9) . .
C35 C34 H34 120.2 . .
C33 C34 H34 120.2 . .
C34 C35 C36 119.2(9) . .
C34 C35 H35 120.4 . .
C36 C35 H35 120.4 . .
N3 C36 C35 122.7(9) . .
N3 C36 H36 118.7 . .
C35 C36 H36 118.7 . .

loop_
_geom_bond_atom_site_label_1
_geom_bond_atom_site_label_2
_geom_bond_distance
_geom_bond_site_symmetry_2
Ho1 O3 2.222(6) .
Ho1 O5 2.256(6) .
Ho1 O7 2.373(6) .
Ho1 O2 2.387(6) .
Ho1 O1 2.388(6) .
Ho1 N3 2.467(6) .
Ho1 N2 2.476(6) .
Ho1 N1 2.498(7) .
Cl1 C3 1.707(10) .
Cl2 C10 1.685(14) .
Cl3 C17 1.681(14) .
F1 C5 1.356(10) .
F2 C12 1.398(15) .
F3 C19 1.416(15) .
N1 C22 1.330(11) .
N1 C26 1.335(11) .
N2 C31 1.331(10) .
N2 C27 1.332(10) .
N3 C32 1.323(10) .
N3 C36 1.344(10) .
O1 C1 1.241(10) .
O2 C1 1.261(10) .
O3 C8 1.277(11) .
O4 C8 1.216(11) .
O5 C15 1.247(12) .
O6 C15 1.217(13) .
O7 H7B 0.8506 .
O7 H7C 0.8511 .
C1 C2 1.483(11) .
C2 C7 1.370(12) .
C2 C3 1.388(12) .
C3 C4 1.377(13) .
C4 C5 1.352(14) .
C4 H4 0.9300 .
C5 C6 1.335(14) .
C6 C7 1.365(13) .
C6 H6 0.9300 .
C7 H7 0.9300 .
C8 C9 1.476(13) .
C9 C10 1.366(14) .
C9 C14 1.421(15) .
C10 C11 1.381(17) .
C11 C12 1.34(2) .
C11 H11 0.9300 .
C12 C13 1.34(2) .
C13 C14 1.371(15) .
C13 H13 0.9300 .
C14 H14 0.9300 .
C15 C16 1.495(13) .
C16 C17 1.378(9) .
C16 C21 1.425(9) .
C17 C18 1.399(9) .
C18 C19 1.372(9) .
C18 H18 0.9300 .
C19 C20 1.365(9) .
C20 C21 1.368(9) .
C20 H20 0.9300 .
C21 H21 0.9300 .
C22 C23 1.368(13) .
C22 H22 0.9300 .
C23 C24 1.324(15) .
C23 H23 0.9300 .
C24 C25 1.372(14) .
C24 H24 0.9300 .
C25 C26 1.380(12) .
C25 H25 0.9300 .
C26 C27 1.453(12) .
C27 C28 1.381(12) .
C28 C29 1.360(13) .
C28 H28 0.9300 .
C29 C30 1.360(13) .
C29 H29 0.9300 .
C30 C31 1.367(12) .
C30 H30 0.9300 .
C31 C32 1.475(12) .
C32 C33 1.361(11) .
C33 C34 1.392(13) .
C33 H33 0.9300 .
C34 C35 1.338(14) .
C34 H34 0.9300 .
C35 C36 1.355(12) .
C35 H35 0.9300 .
C36 H36 0.9300 .

loop_
_geom_torsion_atom_site_label_1
_geom_torsion_atom_site_label_2
_geom_torsion_atom_site_label_3
_geom_torsion_atom_site_label_4
_geom_torsion
_geom_torsion_site_symmetry_1
_geom_torsion_site_symmetry_2
_geom_torsion_site_symmetry_3
_geom_torsion_site_symmetry_4
O3 Ho1 N1 C22 -11.3(6) . . . .
O5 Ho1 N1 C22 94.4(7) . . . .
O7 Ho1 N1 C22 41.2(8) . . . .
O2 Ho1 N1 C22 -104.0(7) . . . .
O1 Ho1 N1 C22 -74.6(7) . . . .
N3 Ho1 N1 C22 176.4(6) . . . .
N2 Ho1 N1 C22 175.2(7) . . . .
O3 Ho1 N1 C26 -179.7(6) . . . .
O5 Ho1 N1 C26 -74.0(6) . . . .
O7 Ho1 N1 C26 -127.3(6) . . . .
O2 Ho1 N1 C26 87.5(6) . . . .
O1 Ho1 N1 C26 117.0(6) . . . .
N3 Ho1 N1 C26 8.0(7) . . . .
N2 Ho1 N1 C26 6.8(6) . . . .
O3 Ho1 N2 C31 167.9(5) . . . .
O5 Ho1 N2 C31 -98.0(6) . . . .
O7 Ho1 N2 C31 -42.8(7) . . . .
O2 Ho1 N2 C31 90.7(6) . . . .
O1 Ho1 N2 C31 55.1(6) . . . .
N3 Ho1 N2 C31 -0.8(6) . . . .
N1 Ho1 N2 C31 178.2(6) . . . .
O3 Ho1 N2 C27 -12.3(8) . . . .
O5 Ho1 N2 C27 81.8(6) . . . .
O7 Ho1 N2 C27 137.0(6) . . . .
O2 Ho1 N2 C27 -89.5(6) . . . .
O1 Ho1 N2 C27 -125.1(6) . . . .
N3 Ho1 N2 C27 179.0(7) . . . .
N1 Ho1 N2 C27 -2.0(6) . . . .
O3 Ho1 N3 C32 -162.7(6) . . . .
O5 Ho1 N3 C32 77.6(6) . . . .
O7 Ho1 N3 C32 154.4(6) . . . .
O2 Ho1 N3 C32 -76.9(6) . . . .
O1 Ho1 N3 C32 -130.7(6) . . . .
N2 Ho1 N3 C32 2.3(6) . . . .
N1 Ho1 N3 C32 1.1(7) . . . .
O3 Ho1 N3 C36 14.0(9) . . . .
O5 Ho1 N3 C36 -105.7(6) . . . .
O7 Ho1 N3 C36 -28.9(6) . . . .
O2 Ho1 N3 C36 99.8(6) . . . .
O1 Ho1 N3 C36 46.0(6) . . . .
N2 Ho1 N3 C36 179.0(7) . . . .
N1 Ho1 N3 C36 177.8(6) . . . .
O3 Ho1 O1 C1 -97.6(5) . . . .
O5 Ho1 O1 C1 166.5(5) . . . .
O7 Ho1 O1 C1 -178.7(5) . . . .
O2 Ho1 O1 C1 2.0(5) . . . .
N3 Ho1 O1 C1 97.1(5) . . . .
N2 Ho1 O1 C1 46.9(6) . . . .
N1 Ho1 O1 C1 -35.1(6) . . . .
O3 Ho1 O2 C1 73.4(5) . . . .
O5 Ho1 O2 C1 -163.7(5) . . . .
O7 Ho1 O2 C1 -2.9(6) . . . .
O1 Ho1 O2 C1 -2.0(5) . . . .
N3 Ho1 O2 C1 -78.7(5) . . . .
N2 Ho1 O2 C1 -143.7(5) . . . .
N1 Ho1 O2 C1 150.2(5) . . . .
O5 Ho1 O3 C8 104.7(9) . . . .
O7 Ho1 O3 C8 30.9(8) . . . .
O2 Ho1 O3 C8 -97.2(9) . . . .
O1 Ho1 O3 C8 -44.2(9) . . . .
N3 Ho1 O3 C8 -12.5(12) . . . .
N2 Ho1 O3 C8 -170.3(8) . . . .
N1 Ho1 O3 C8 -179.8(9) . . . .
O3 Ho1 O5 C15 -96.2(9) . . . .
O7 Ho1 O5 C15 -21.4(9) . . . .
O2 Ho1 O5 C15 143.1(9) . . . .
O1 Ho1 O5 C15 -6.9(11) . . . .
N3 Ho1 O5 C15 59.1(9) . . . .
N2 Ho1 O5 C15 123.0(9) . . . .
N1 Ho1 O5 C15 -170.1(10) . . . .
Ho1 O1 C1 O2 -3.6(8) . . . .
Ho1 O1 C1 C2 179.3(6) . . . .
Ho1 O2 C1 O1 3.6(8) . . . .
Ho1 O2 C1 C2 -179.4(7) . . . .
O1 C1 C2 C7 19.0(12) . . . .
O2 C1 C2 C7 -158.0(8) . . . .
O1 C1 C2 C3 -161.3(8) . . . .
O2 C1 C2 C3 21.7(13) . . . .
C7 C2 C3 C4 0.4(14) . . . .
C1 C2 C3 C4 -179.3(9) . . . .
C7 C2 C3 Cl1 -178.5(7) . . . .
C1 C2 C3 Cl1 1.8(13) . . . .
C2 C3 C4 C5 -0.3(15) . . . .
Cl1 C3 C4 C5 178.7(8) . . . .
C3 C4 C5 C6 0.2(16) . . . .
C3 C4 C5 F1 -179.3(9) . . . .
C4 C5 C6 C7 -0.2(16) . . . .
F1 C5 C6 C7 179.3(9) . . . .
C5 C6 C7 C2 0.3(16) . . . .
C3 C2 C7 C6 -0.5(14) . . . .
C1 C2 C7 C6 179.3(9) . . . .
Ho1 O3 C8 O4 -49.1(13) . . . .
Ho1 O3 C8 C9 129.8(8) . . . .
O4 C8 C9 C10 -29.0(15) . . . .
O3 C8 C9 C10 152.1(10) . . . .
O4 C8 C9 C14 147.3(9) . . . .
O3 C8 C9 C14 -31.6(12) . . . .
C14 C9 C10 C11 2.6(17) . . . .
C8 C9 C10 C11 178.8(11) . . . .
C14 C9 C10 Cl2 178.7(8) . . . .
C8 C9 C10 Cl2 -5.0(16) . . . .
C9 C10 C11 C12 -5(2) . . . .
Cl2 C10 C11 C12 178.6(11) . . . .
C10 C11 C12 C13 5(2) . . . .
C10 C11 C12 F2 -175.8(12) . . . .
C11 C12 C13 C14 -2(2) . . . .
F2 C12 C13 C14 178.5(11) . . . .
C12 C13 C14 C9 -0.6(18) . . . .
C10 C9 C14 C13 0.4(15) . . . .
C8 C9 C14 C13 -176.1(10) . . . .
Ho1 O5 C15 O6 16.6(18) . . . .
Ho1 O5 C15 C16 -161.9(7) . . . .
O6 C15 C16 C17 167.6(12) . . . .
O5 C15 C16 C17 -13.8(17) . . . .
O6 C15 C16 C21 -13.7(16) . . . .
O5 C15 C16 C21 164.9(10) . . . .
C21 C16 C17 C18 -1.6(19) . . . .
C15 C16 C17 C18 177.0(12) . . . .
C21 C16 C17 Cl3 176.7(10) . . . .
C15 C16 C17 Cl3 -4.6(18) . . . .
C16 C17 C18 C19 -2(2) . . . .
Cl3 C17 C18 C19 179.5(11) . . . .
C17 C18 C19 C20 8(2) . . . .
C17 C18 C19 F3 -179.2(11) . . . .
C18 C19 C20 C21 -8(3) . . . .
F3 C19 C20 C21 178.4(12) . . . .
C19 C20 C21 C16 3(2) . . . .
C17 C16 C21 C20 1.0(19) . . . .
C15 C16 C21 C20 -177.8(12) . . . .
C26 N1 C22 C23 2.7(13) . . . .
Ho1 N1 C22 C23 -165.9(7) . . . .
N1 C22 C23 C24 0.1(15) . . . .
C22 C23 C24 C25 -2.4(16) . . . .
C23 C24 C25 C26 1.8(16) . . . .
C22 N1 C26 C25 -3.1(13) . . . .
Ho1 N1 C26 C25 165.7(7) . . . .
C22 N1 C26 C27 -179.6(8) . . . .
Ho1 N1 C26 C27 -10.7(10) . . . .
C24 C25 C26 N1 1.0(15) . . . .
C24 C25 C26 C27 177.3(9) . . . .
C31 N2 C27 C28 -3.1(12) . . . .
Ho1 N2 C27 C28 177.1(6) . . . .
C31 N2 C27 C26 177.3(7) . . . .
Ho1 N2 C27 C26 -2.5(10) . . . .
N1 C26 C27 N2 8.7(12) . . . .
C25 C26 C27 N2 -167.7(9) . . . .
N1 C26 C27 C28 -170.8(8) . . . .
C25 C26 C27 C28 12.8(14) . . . .
N2 C27 C28 C29 3.5(14) . . . .
C26 C27 C28 C29 -176.9(9) . . . .
C27 C28 C29 C30 -1.4(15) . . . .
C28 C29 C30 C31 -1.0(15) . . . .
C27 N2 C31 C30 0.6(12) . . . .
Ho1 N2 C31 C30 -179.6(6) . . . .
C27 N2 C31 C32 179.6(7) . . . .
Ho1 N2 C31 C32 -0.6(10) . . . .
C29 C30 C31 N2 1.5(14) . . . .
C29 C30 C31 C32 -177.4(9) . . . .
C36 N3 C32 C33 1.4(12) . . . .
Ho1 N3 C32 C33 178.1(6) . . . .
C36 N3 C32 C31 179.8(7) . . . .
Ho1 N3 C32 C31 -3.5(10) . . . .
N2 C31 C32 N3 2.6(11) . . . .
C30 C31 C32 N3 -178.4(8) . . . .
N2 C31 C32 C33 -178.9(8) . . . .
C30 C31 C32 C33 0.0(13) . . . .
N3 C32 C33 C34 -0.6(14) . . . .
C31 C32 C33 C34 -178.8(8) . . . .
C32 C33 C34 C35 0.7(14) . . . .
C33 C34 C35 C36 -1.6(15) . . . .
C32 N3 C36 C35 -2.3(13) . . . .
Ho1 N3 C36 C35 -179.2(7) . . . .
C34 C35 C36 N3 2.5(15) . . . .
